data_4135134
loop_
_publ_author_name
'Andres, R\'emi'
'Wang, Qian'
'Zhu, Jieping'

_publ_section_title
;
 Asymmetric Total Synthesis of (-)-Arborisidine and
 (-)-19-epi-Arborisidine Enabled by a Catalytic Enantioselective
 Pictet-Spengler Reaction.
;
_journal_name_full 'Journal of the American Chemical Society'
_journal_paper_doi 10.1021/jacs.0c05804
_journal_year 2020
_chemical_formula_moiety 'C22 H28 N2 O3'
_chemical_formula_sum 'C22 H28 N2 O3'
_chemical_formula_weight 368.46
_space_group_crystal_system triclinic
_space_group_IT_number 2
_space_group_name_Hall '-P 1'
_space_group_name_H-M_alt 'P -1'
_atom_sites_solution_hydrogens geom
_atom_sites_solution_primary dual
_atom_sites_solution_secondary difmap
_audit_creation_date 2020-03-17
_audit_creation_method
;
Olex2 1.3
(compiled 2020.02.04 svn.rd84adfe8 for OlexSys, GUI svn.r6032)
;
_cell_angle_alpha 83.102(11)
_cell_angle_beta 89.166(8)
_cell_angle_gamma 76.743(11)
_cell_formula_units_Z 2
_cell_length_a 7.4352(7)
_cell_length_b 11.778(2)
_cell_length_c 11.8822(12)
_cell_measurement_reflns_used 1653
_cell_measurement_temperature 140.00(10)
_cell_measurement_theta_max 73.1180
_cell_measurement_theta_min 5.0170
_cell_volume 1005.4(2)
_computing_cell_refinement 'CrysAlisPro 1.171.39.46 (Rigaku OD, 2018)'
_computing_data_collection 'CrysAlisPro 1.171.39.46 (Rigaku OD, 2018)'
_computing_data_reduction 'CrysAlisPro 1.171.39.46 (Rigaku OD, 2018)'
_computing_molecular_graphics 'Olex2 1.3 (Dolomanov et al., 2009)'
_computing_publication_material 'Olex2 1.3 (Dolomanov et al., 2009)'
_computing_structure_refinement 'SHELXL 2018/3 (Sheldrick, 2015)'
_computing_structure_solution 'SHELXT 2018/2 (Sheldrick, 2018)'
_diffrn_ambient_environment N~2~
_diffrn_ambient_temperature 140.00(10)
_diffrn_detector 'CCD plate'
_diffrn_detector_area_resol_mean 10.2665
_diffrn_detector_type Atlas
_diffrn_measured_fraction_theta_full 0.969
_diffrn_measured_fraction_theta_max 0.929
_diffrn_measurement_details
;
List of Runs (angles in degrees, time in seconds):

  # Type    Start    End  Width  t~exp~   \w     \q     \k     \f   Frames
--------------------------------------------------------------------------
  1  \w   -122.00 -85.00   1.00    2.50    --  -42.76 -99.00-120.00   37
  2  \w    -81.00  32.00   1.00    2.50    --  -42.76  19.00-180.00  113
  3  \w    -60.00  30.00   1.00    2.50    --  -42.76  57.00-120.00   90
  4  \w      4.00  80.00   1.00    2.50    --   42.76 -99.00  30.00   76
  5  \w     30.00  57.00   1.00    2.50    --   42.76-125.00 -30.00   27
  6  \w     37.00 103.00   1.00   10.00    --  105.68 -94.00 120.00   66
  7  \w     74.00 127.00   1.00   10.00    --  105.68 -30.00 -30.00   53
  8  \w     34.00  74.00   1.00   10.00    --  105.68 -45.00 120.00   40
  9  \w    126.00 178.00   1.00   10.00    --  105.68  30.00  30.00   52
 10  \w     40.00 135.00   1.00   10.00    --  105.68 -61.00-120.00   95
 11  \w     25.00  82.00   1.00   10.00    --  105.68 -94.00  60.00   57
 12  \w     27.00 109.00   1.00   10.00    --  105.68 -94.00-150.00   82
 13  \w     32.00  59.00   1.00   10.00    --  105.68 -30.00 -30.00   27
 14  \w    138.00 178.00   1.00   10.00    --  105.68  61.00 -90.00   40
 15  \w     24.00 155.00   1.00   10.00    --  105.68 -15.00-150.00  131
 16  \w     92.00 128.00   1.00   10.00    --  105.68 -45.00 120.00   36
 17  \w     84.00 113.00   1.00   10.00    --  105.68-125.00  30.00   29
;
_diffrn_measurement_device 'four-circle diffractometer'
_diffrn_measurement_device_type 'SuperNova, Dual, Cu at home/near, Atlas'
_diffrn_measurement_method '\w scans'
_diffrn_orient_matrix_type 'CrysAlisPro convention (1999,Acta A55,543-557)'
_diffrn_orient_matrix_UB_11 0.0339176000
_diffrn_orient_matrix_UB_12 -0.0602079000
_diffrn_orient_matrix_UB_13 -0.1090087000
_diffrn_orient_matrix_UB_21 -0.0140484000
_diffrn_orient_matrix_UB_22 -0.1175464000
_diffrn_orient_matrix_UB_23 0.0678390000
_diffrn_orient_matrix_UB_31 -0.2097013000
_diffrn_orient_matrix_UB_32 0.0296376000
_diffrn_orient_matrix_UB_33 -0.0239571000
_diffrn_radiation_monochromator mirror
_diffrn_radiation_probe x-ray
_diffrn_radiation_type 'Cu K\a'
_diffrn_radiation_wavelength 1.54184
_diffrn_reflns_av_R_equivalents 0.0378
_diffrn_reflns_av_unetI/netI 0.0544
_diffrn_reflns_Laue_measured_fraction_full 0.969
_diffrn_reflns_Laue_measured_fraction_max 0.929
_diffrn_reflns_limit_h_max 4
_diffrn_reflns_limit_h_min -9
_diffrn_reflns_limit_k_max 14
_diffrn_reflns_limit_k_min -14
_diffrn_reflns_limit_l_max 13
_diffrn_reflns_limit_l_min -14
_diffrn_reflns_number 5963
_diffrn_reflns_point_group_measured_fraction_full 0.969
_diffrn_reflns_point_group_measured_fraction_max 0.929
_diffrn_reflns_theta_full 67.684
_diffrn_reflns_theta_max 73.629
_diffrn_reflns_theta_min 3.747
_diffrn_source 'micro-focus sealed X-ray tube'
_diffrn_source_type 'SuperNova (Cu) X-ray Source'
_exptl_absorpt_coefficient_mu 0.647
_exptl_absorpt_correction_T_max 0.977
_exptl_absorpt_correction_T_min 0.769
_exptl_absorpt_correction_type analytical
_exptl_absorpt_process_details
;
CrysAlisPro 1.171.39.46 (Rigaku Oxford Diffraction, 2018)
Analytical numeric absorption correction using a multifaceted crystal
model based on expressions derived by R.C. Clark & J.S. Reid.
(Clark, R. C. & Reid, J. S. (1995). Acta Cryst. A51, 887-897)
Empirical absorption correction using spherical harmonics,
 implemented in SCALE3 ABSPACK scaling algorithm.
;
_exptl_crystal_colour 'clear pale colourless'
_exptl_crystal_density_diffrn 1.217
_exptl_crystal_description plate
_exptl_crystal_F_000 396
_exptl_crystal_size_max 0.899
_exptl_crystal_size_mid 0.282
_exptl_crystal_size_min 0.051
_refine_diff_density_max 0.426
_refine_diff_density_min -0.368
_refine_diff_density_rms 0.078
_refine_ls_extinction_method none
_refine_ls_goodness_of_fit_ref 1.033
_refine_ls_hydrogen_treatment constr
_refine_ls_matrix_type full
_refine_ls_number_parameters 249
_refine_ls_number_reflns 3778
_refine_ls_number_restraints 0
_refine_ls_restrained_S_all 1.033
_refine_ls_R_factor_all 0.0981
_refine_ls_R_factor_gt 0.0785
_refine_ls_shift/su_max 0.000
_refine_ls_shift/su_mean 0.000
_refine_ls_structure_factor_coef Fsqd
_refine_ls_weighting_details 'w=1/[\s^2^(Fo^2^)+(0.1449P)^2^+0.4540P] where P=(Fo^2^+2Fc^2^)/3'
_refine_ls_weighting_scheme calc
_refine_ls_wR_factor_gt 0.2172
_refine_ls_wR_factor_ref 0.2395
_reflns_Friedel_coverage 0.000
_reflns_number_gt 2792
_reflns_number_total 3778
_reflns_threshold_expression 'I > 2\s(I)'
_cod_data_source_file ja0c05804_si_014.cif
_cod_data_source_block randres-2rat113dp
_cod_database_code 4135134
_shelx_shelxl_version_number 2018/3
_chemical_oxdiff_formula 'C22 H28 N2 O3'
_shelx_space_group_comment
;
The symmetry employed for this shelxl refinement is uniquely defined
by the following loop, which should always be used as a source of
symmetry information in preference to the above space-group names.
They are only intended as comments.
;
_shelx_estimated_absorpt_t_max 0.968
_shelx_estimated_absorpt_t_min 0.594
_reflns_odcompleteness_completeness 96.99
_reflns_odcompleteness_iscentric 1
_reflns_odcompleteness_theta 66.97
_olex2_refinement_description
;
1. Fixed Uiso
 At 1.2 times of:
  All C(H) groups, All C(H,H) groups
 At 1.5 times of:
  All C(H,H,H) groups
2.a Ternary CH refined with riding coordinates:
 C13(H13)
2.b Secondary CH2 refined with riding coordinates:
 C10(H10A,H10B), C11(H11A,H11B), C16(H16A,H16B), C17(H17A,H17B)
2.c Aromatic/amide H refined with riding coordinates:
 C3(H3), C4(H4), C5(H5), C6(H6)
2.d Idealised Me refined as rotating group:
 C14(H14A,H14B,H14C), C15(H15A,H15B,H15C), C20(H20A,H20B,H20C), C21(H21A,H21B,
 H21C), C22(H22A,H22B,H22C)
;
_olex2_submission_special_instructions 'No special instructions were received'
_oxdiff_exptl_absorpt_empirical_details
;
Empirical correction (ABSPACK) includes:
- Absorption correction using spherical harmonics
- Frame scaling
- Detector area scaling
- B-factor correction
;
_oxdiff_exptl_absorpt_empirical_full_max 2.161
_oxdiff_exptl_absorpt_empirical_full_min 0.563

loop_
_space_group_symop_operation_xyz
'x, y, z'
'-x, -y, -z'

loop_
_atom_site_label
_atom_site_type_symbol
_atom_site_fract_x
_atom_site_fract_y
_atom_site_fract_z
_atom_site_U_iso_or_equiv
_atom_site_adp_type
_atom_site_occupancy
_atom_site_site_symmetry_order
_atom_site_calc_flag
_atom_site_refinement_flags_posn
_atom_site_refinement_flags_adp
_atom_site_refinement_flags_occupancy
_atom_site_disorder_assembly
_atom_site_disorder_group
O1 O 0.7533(3) 0.5285(2) 0.98179(18) 0.0445(6) Uani 1 1 d . . . . .
O2 O 0.6115(3) 0.8266(2) 0.7114(2) 0.0429(6) Uani 1 1 d . . . . .
O3 O 0.3407(3) 0.7838(2) 0.7746(2) 0.0411(5) Uani 1 1 d . . . . .
N1 N 0.7925(3) 0.4169(2) 0.55485(19) 0.0329(5) Uani 1 1 d . . . . .
N2 N 0.5541(3) 0.6460(2) 0.7023(2) 0.0331(5) Uani 1 1 d . . . . .
C1 C 0.6981(4) 0.4007(3) 0.7465(2) 0.0318(6) Uani 1 1 d . . . . .
C2 C 0.7222(4) 0.2841(3) 0.7020(2) 0.0336(6) Uani 1 1 d . . . . .
C3 C 0.6908(4) 0.1778(3) 0.7491(3) 0.0387(7) Uani 1 1 d . . . . .
H3 H 0.649859 0.167964 0.824975 0.046 Uiso 1 1 calc R U . . .
C4 C 0.7200(5) 0.0853(3) 0.6835(3) 0.0430(7) Uani 1 1 d . . . . .
H4 H 0.698658 0.011531 0.714721 0.052 Uiso 1 1 calc R U . . .
C5 C 0.7805(5) 0.1001(3) 0.5723(3) 0.0439(8) Uani 1 1 d . . . . .
H5 H 0.800238 0.035914 0.528746 0.053 Uiso 1 1 calc R U . . .
C6 C 0.8125(4) 0.2065(3) 0.5240(3) 0.0392(7) Uani 1 1 d . . . . .
H6 H 0.853531 0.216159 0.448111 0.047 Uiso 1 1 calc R U . . .
C7 C 0.7829(4) 0.2982(3) 0.5895(2) 0.0333(6) Uani 1 1 d . . . . .
C8 C 0.7448(4) 0.4743(3) 0.6400(2) 0.0297(6) Uani 1 1 d . . . . .
C9 C 0.7246(4) 0.6048(3) 0.6368(2) 0.0308(6) Uani 1 1 d . . . . .
C10 C 0.9004(4) 0.6228(3) 0.6950(2) 0.0350(6) Uani 1 1 d . . . . .
H10A H 1.009083 0.567419 0.668222 0.042 Uiso 1 1 calc R U . . .
H10B H 0.914584 0.703357 0.669089 0.042 Uiso 1 1 calc R U . . .
C11 C 0.9041(4) 0.6058(3) 0.8255(2) 0.0369(7) Uani 1 1 d . . . . .
H11A H 1.034829 0.591236 0.850188 0.044 Uiso 1 1 calc R U . . .
H11B H 0.839677 0.681458 0.850973 0.044 Uiso 1 1 calc R U . . .
C12 C 0.8230(4) 0.5111(3) 0.8894(2) 0.0346(6) Uani 1 1 d . . . . .
C13 C 0.8355(4) 0.3937(3) 0.8467(2) 0.0360(7) Uani 1 1 d . . . . .
H13 H 0.798057 0.341256 0.910882 0.043 Uiso 1 1 calc R U . . .
C14 C 0.7085(4) 0.6652(3) 0.5158(2) 0.0364(6) Uani 1 1 d . . . . .
H14A H 0.600944 0.650449 0.478324 0.055 Uiso 1 1 calc R U . . .
H14B H 0.820558 0.634067 0.474456 0.055 Uiso 1 1 calc R U . . .
H14C H 0.693677 0.749943 0.516446 0.055 Uiso 1 1 calc R U . . .
C15 C 1.0370(4) 0.3370(3) 0.8195(3) 0.0426(7) Uani 1 1 d . . . . .
H15A H 1.046139 0.255519 0.805512 0.064 Uiso 1 1 calc R U . . .
H15B H 1.117342 0.338166 0.883785 0.064 Uiso 1 1 calc R U . . .
H15C H 1.075693 0.381098 0.751851 0.064 Uiso 1 1 calc R U . . .
C16 C 0.4957(4) 0.4562(3) 0.7814(2) 0.0353(6) Uani 1 1 d . . . . .
H16A H 0.415932 0.400866 0.773041 0.042 Uiso 1 1 calc R U . . .
H16B H 0.494695 0.470172 0.861932 0.042 Uiso 1 1 calc R U . . .
C17 C 0.4205(4) 0.5705(3) 0.7083(2) 0.0350(6) Uani 1 1 d . . . . .
H17A H 0.394314 0.554563 0.630963 0.042 Uiso 1 1 calc R U . . .
H17B H 0.303105 0.611677 0.740102 0.042 Uiso 1 1 calc R U . . .
C18 C 0.5104(4) 0.7582(3) 0.7271(2) 0.0359(6) Uani 1 1 d . . . . .
C19 C 0.2746(5) 0.8954(3) 0.8214(3) 0.0425(7) Uani 1 1 d . . . . .
C20 C 0.0904(5) 0.8808(4) 0.8725(3) 0.0533(9) Uani 1 1 d . . . . .
H20A H 0.007958 0.871479 0.812423 0.080 Uiso 1 1 calc R U . . .
H20B H 0.033497 0.950399 0.909018 0.080 Uiso 1 1 calc R U . . .
H20C H 0.111633 0.811044 0.928962 0.080 Uiso 1 1 calc R U . . .
C21 C 0.4065(6) 0.9073(5) 0.9134(3) 0.0672(12) Uani 1 1 d . . . . .
H21A H 0.432305 0.835486 0.967230 0.101 Uiso 1 1 calc R U . . .
H21B H 0.350209 0.974516 0.953432 0.101 Uiso 1 1 calc R U . . .
H21C H 0.522166 0.919592 0.878975 0.101 Uiso 1 1 calc R U . . .
C22 C 0.2437(6) 0.9969(3) 0.7273(4) 0.0549(9) Uani 1 1 d . . . . .
H22A H 0.361399 1.000286 0.690299 0.082 Uiso 1 1 calc R U . . .
H22B H 0.194271 1.070640 0.759149 0.082 Uiso 1 1 calc R U . . .
H22C H 0.155622 0.985609 0.671518 0.082 Uiso 1 1 calc R U . . .

loop_
_atom_site_aniso_label
_atom_site_aniso_U_11
_atom_site_aniso_U_22
_atom_site_aniso_U_33
_atom_site_aniso_U_23
_atom_site_aniso_U_13
_atom_site_aniso_U_12
O1 0.0444(13) 0.0664(15) 0.0303(11) -0.0178(10) 0.0109(9) -0.0224(11)
O2 0.0410(12) 0.0441(12) 0.0484(13) -0.0116(10) 0.0089(10) -0.0168(10)
O3 0.0349(11) 0.0451(12) 0.0466(12) -0.0180(10) 0.0115(9) -0.0103(9)
N1 0.0295(12) 0.0473(14) 0.0262(11) -0.0110(10) 0.0032(9) -0.0144(10)
N2 0.0276(12) 0.0457(14) 0.0304(11) -0.0102(10) 0.0062(9) -0.0150(10)
C1 0.0309(14) 0.0442(16) 0.0252(12) -0.0094(11) 0.0068(10) -0.0163(11)
C2 0.0266(14) 0.0471(17) 0.0311(14) -0.0096(11) 0.0036(10) -0.0144(11)
C3 0.0383(16) 0.0459(17) 0.0352(15) -0.0079(12) 0.0033(12) -0.0149(13)
C4 0.0410(17) 0.0448(18) 0.0478(18) -0.0093(14) 0.0019(13) -0.0170(13)
C5 0.0429(18) 0.0493(19) 0.0450(17) -0.0176(14) 0.0026(14) -0.0157(14)
C6 0.0377(16) 0.0490(18) 0.0350(15) -0.0161(13) 0.0043(12) -0.0127(13)
C7 0.0276(13) 0.0475(17) 0.0278(13) -0.0086(11) 0.0006(10) -0.0125(11)
C8 0.0212(12) 0.0471(16) 0.0245(12) -0.0088(11) 0.0026(9) -0.0134(11)
C9 0.0254(13) 0.0447(16) 0.0257(12) -0.0073(11) 0.0046(10) -0.0138(11)
C10 0.0309(14) 0.0481(17) 0.0317(14) -0.0079(12) 0.0036(11) -0.0192(12)
C11 0.0311(14) 0.0527(18) 0.0321(14) -0.0123(12) 0.0009(11) -0.0167(12)
C12 0.0264(13) 0.0541(18) 0.0268(13) -0.0114(12) 0.0010(10) -0.0130(12)
C13 0.0387(16) 0.0481(17) 0.0248(13) -0.0076(11) 0.0043(11) -0.0160(13)
C14 0.0362(15) 0.0449(16) 0.0296(14) -0.0045(12) 0.0043(11) -0.0125(12)
C15 0.0342(16) 0.056(2) 0.0392(16) -0.0111(14) -0.0052(12) -0.0109(13)
C16 0.0305(14) 0.0499(18) 0.0311(13) -0.0098(12) 0.0077(11) -0.0188(12)
C17 0.0277(14) 0.0484(17) 0.0334(14) -0.0115(12) 0.0046(11) -0.0148(12)
C18 0.0307(15) 0.0458(17) 0.0341(14) -0.0086(12) 0.0035(11) -0.0130(12)
C19 0.0488(19) 0.0443(18) 0.0367(15) -0.0174(13) 0.0075(13) -0.0091(14)
C20 0.050(2) 0.059(2) 0.0502(19) -0.0169(16) 0.0159(16) -0.0061(16)
C21 0.065(3) 0.101(4) 0.044(2) -0.036(2) 0.0062(18) -0.025(2)
C22 0.054(2) 0.047(2) 0.062(2) -0.0095(16) 0.0105(17) -0.0066(16)

loop_
_atom_type_symbol
_atom_type_description
_atom_type_scat_dispersion_real
_atom_type_scat_dispersion_imag
_atom_type_scat_source
C C 0.0181 0.0091 'International Tables Vol C Tables 4.2.6.8 and 6.1.1.4'
H H 0.0000 0.0000 'International Tables Vol C Tables 4.2.6.8 and 6.1.1.4'
N N 0.0311 0.0180 'International Tables Vol C Tables 4.2.6.8 and 6.1.1.4'
O O 0.0492 0.0322 'International Tables Vol C Tables 4.2.6.8 and 6.1.1.4'

loop_
_exptl_crystal_face_index_h
_exptl_crystal_face_index_k
_exptl_crystal_face_index_l
_exptl_crystal_face_perp_dist
-4 0 3 0.3151
0 1 8 0.1347
5 0 1 0.4704
0 7 1 0.0235
0 -7 -1 0.0135
0 2 -7 0.1264
-4 -5 2 0.2872
0 -6 4 0.0852
0 6 -4 0.0763
0 7 4 0.0644

loop_
_geom_angle_atom_site_label_1
_geom_angle_atom_site_label_2
_geom_angle_atom_site_label_3
_geom_angle
_geom_angle_site_symmetry_1
_geom_angle_site_symmetry_3
_geom_angle_publ_flag
C18 O3 C19 120.5(2) . . ?
C8 N1 C7 107.1(2) . . ?
C17 N2 C9 115.3(2) . . ?
C18 N2 C9 119.4(2) . . ?
C18 N2 C17 123.2(2) . . ?
C2 C1 C8 99.7(2) . . ?
C2 C1 C13 111.3(3) . . ?
C2 C1 C16 114.6(2) . . ?
C8 C1 C13 112.2(2) . . ?
C8 C1 C16 108.4(2) . . ?
C13 C1 C16 110.2(2) . . ?
C3 C2 C1 132.4(3) . . ?
C3 C2 C7 120.4(3) . . ?
C7 C2 C1 107.2(3) . . ?
C2 C3 C4 118.8(3) . . ?
C3 C4 C5 120.4(3) . . ?
C6 C5 C4 121.3(3) . . ?
C7 C6 C5 118.0(3) . . ?
C2 C7 N1 111.2(3) . . ?
C6 C7 N1 127.6(3) . . ?
C6 C7 C2 121.1(3) . . ?
N1 C8 C1 114.7(3) . . ?
N1 C8 C9 124.2(2) . . ?
C9 C8 C1 121.0(2) . . ?
N2 C9 C8 105.0(2) . . ?
N2 C9 C10 112.0(2) . . ?
N2 C9 C14 111.6(2) . . ?
C8 C9 C10 106.9(2) . . ?
C8 C9 C14 111.4(2) . . ?
C14 C9 C10 109.8(2) . . ?
C11 C10 C9 116.2(2) . . ?
C12 C11 C10 120.1(2) . . ?
O1 C12 C11 118.3(3) . . ?
O1 C12 C13 119.4(3) . . ?
C11 C12 C13 122.2(2) . . ?
C12 C13 C1 112.9(3) . . ?
C12 C13 C15 110.6(2) . . ?
C15 C13 C1 113.1(2) . . ?
C17 C16 C1 110.5(2) . . ?
N2 C17 C16 110.6(2) . . ?
O2 C18 O3 124.3(3) . . ?
O2 C18 N2 124.6(3) . . ?
N2 C18 O3 111.1(2) . . ?
O3 C19 C20 101.8(3) . . ?
O3 C19 C21 110.3(3) . . ?
O3 C19 C22 110.2(3) . . ?
C21 C19 C20 110.5(3) . . ?
C22 C19 C20 110.4(3) . . ?
C22 C19 C21 113.0(3) . . ?

loop_
_geom_bond_atom_site_label_1
_geom_bond_atom_site_label_2
_geom_bond_distance
_geom_bond_site_symmetry_2
_geom_bond_publ_flag
O1 C12 1.227(4) . ?
O2 C18 1.219(4) . ?
O3 C18 1.360(4) . ?
O3 C19 1.467(4) . ?
N1 C7 1.426(4) . ?
N1 C8 1.284(4) . ?
N2 C9 1.493(3) . ?
N2 C17 1.473(3) . ?
N2 C18 1.353(4) . ?
C1 C2 1.503(4) . ?
C1 C8 1.528(4) . ?
C1 C13 1.563(4) . ?
C1 C16 1.569(4) . ?
C2 C3 1.377(4) . ?
C2 C7 1.408(4) . ?
C3 C4 1.390(5) . ?
C4 C5 1.394(5) . ?
C5 C6 1.384(5) . ?
C6 C7 1.381(4) . ?
C8 C9 1.507(4) . ?
C9 C10 1.555(4) . ?
C9 C14 1.519(4) . ?
C10 C11 1.540(4) . ?
C11 C12 1.508(4) . ?
C12 C13 1.512(4) . ?
C13 C15 1.541(4) . ?
C16 C17 1.506(4) . ?
C19 C20 1.527(5) . ?
C19 C21 1.519(5) . ?
C19 C22 1.514(5) . ?

loop_
_geom_torsion_atom_site_label_1
_geom_torsion_atom_site_label_2
_geom_torsion_atom_site_label_3
_geom_torsion_atom_site_label_4
_geom_torsion
_geom_torsion_site_symmetry_1
_geom_torsion_site_symmetry_2
_geom_torsion_site_symmetry_3
_geom_torsion_site_symmetry_4
_geom_torsion_publ_flag
O1 C12 C13 C1 108.1(3) . . . . ?
O1 C12 C13 C15 -124.0(3) . . . . ?
N1 C8 C9 N2 138.6(3) . . . . ?
N1 C8 C9 C10 -102.3(3) . . . . ?
N1 C8 C9 C14 17.6(4) . . . . ?
N2 C9 C10 C11 35.2(4) . . . . ?
C1 C2 C3 C4 177.4(3) . . . . ?
C1 C2 C7 N1 -2.6(3) . . . . ?
C1 C2 C7 C6 -178.1(3) . . . . ?
C1 C8 C9 N2 -37.9(3) . . . . ?
C1 C8 C9 C10 81.2(3) . . . . ?
C1 C8 C9 C14 -158.9(2) . . . . ?
C1 C16 C17 N2 -48.6(3) . . . . ?
C2 C1 C8 N1 -2.3(3) . . . . ?
C2 C1 C8 C9 174.5(2) . . . . ?
C2 C1 C13 C12 176.7(2) . . . . ?
C2 C1 C13 C15 50.1(3) . . . . ?
C2 C1 C16 C17 -116.8(3) . . . . ?
C2 C3 C4 C5 0.2(5) . . . . ?
C3 C2 C7 N1 175.3(3) . . . . ?
C3 C2 C7 C6 -0.1(5) . . . . ?
C3 C4 C5 C6 -0.2(5) . . . . ?
C4 C5 C6 C7 0.1(5) . . . . ?
C5 C6 C7 N1 -174.6(3) . . . . ?
C5 C6 C7 C2 0.1(5) . . . . ?
C7 N1 C8 C1 0.8(3) . . . . ?
C7 N1 C8 C9 -175.9(2) . . . . ?
C7 C2 C3 C4 0.0(5) . . . . ?
C8 N1 C7 C2 1.2(3) . . . . ?
C8 N1 C7 C6 176.2(3) . . . . ?
C8 C1 C2 C3 -174.9(3) . . . . ?
C8 C1 C2 C7 2.8(3) . . . . ?
C8 C1 C13 C12 65.9(3) . . . . ?
C8 C1 C13 C15 -60.6(3) . . . . ?
C8 C1 C16 C17 -6.5(3) . . . . ?
C8 C9 C10 C11 -79.3(3) . . . . ?
C9 N2 C17 C16 69.9(3) . . . . ?
C9 N2 C18 O2 -9.0(4) . . . . ?
C9 N2 C18 O3 172.6(2) . . . . ?
C9 C10 C11 C12 37.2(4) . . . . ?
C10 C11 C12 O1 -148.3(3) . . . . ?
C10 C11 C12 C13 35.5(4) . . . . ?
C11 C12 C13 C1 -75.7(3) . . . . ?
C11 C12 C13 C15 52.2(4) . . . . ?
C13 C1 C2 C3 66.5(4) . . . . ?
C13 C1 C2 C7 -115.8(3) . . . . ?
C13 C1 C8 N1 115.7(3) . . . . ?
C13 C1 C8 C9 -67.5(3) . . . . ?
C13 C1 C16 C17 116.6(3) . . . . ?
C14 C9 C10 C11 159.8(3) . . . . ?
C16 C1 C2 C3 -59.4(4) . . . . ?
C16 C1 C2 C7 118.2(3) . . . . ?
C16 C1 C8 N1 -122.4(3) . . . . ?
C16 C1 C8 C9 54.4(3) . . . . ?
C16 C1 C13 C12 -54.9(3) . . . . ?
C16 C1 C13 C15 178.5(2) . . . . ?
C17 N2 C9 C8 -24.1(3) . . . . ?
C17 N2 C9 C10 -139.8(3) . . . . ?
C17 N2 C9 C14 96.7(3) . . . . ?
C17 N2 C18 O2 -171.8(3) . . . . ?
C17 N2 C18 O3 9.9(4) . . . . ?
C18 O3 C19 C20 -175.6(3) . . . . ?
C18 O3 C19 C21 -58.4(4) . . . . ?
C18 O3 C19 C22 67.1(4) . . . . ?
C18 N2 C9 C8 171.9(2) . . . . ?
C18 N2 C9 C10 56.2(3) . . . . ?
C18 N2 C9 C14 -67.4(3) . . . . ?
C18 N2 C17 C16 -126.7(3) . . . . ?
C19 O3 C18 O2 -6.1(5) . . . . ?
C19 O3 C18 N2 172.3(3) . . . . ?

loop_
_exptl_oxdiff_crystal_face_indexfrac_h
_exptl_oxdiff_crystal_face_indexfrac_k
_exptl_oxdiff_crystal_face_indexfrac_l
_exptl_oxdiff_crystal_face_x
_exptl_oxdiff_crystal_face_y
_exptl_oxdiff_crystal_face_z
-4.2097 0.3075 3.3631 -0.5279 0.2511 0.8113
0.0918 0.8393 7.7123 -0.8881 0.4232 -0.1791
4.6960 0.1320 0.6201 0.0837 -0.0394 -0.9957
0.0278 7.4446 0.5884 -0.5114 -0.8356 0.2007
0.1331 -7.3813 -0.5379 0.5076 0.8293 -0.2338
0.0018 2.0094 -7.0009 0.6422 -0.7112 0.2269
-4.0002 -5.0015 2.0097 -0.0536 0.7804 0.6425
-0.0064 -6.0168 4.0076 -0.0748 0.9792 -0.2730
0.0064 6.0168 -4.0076 0.0748 -0.9792 0.2730
0.0080 7.0138 3.9886 -0.8568 -0.5540 0.1106
